data_2229338
loop_
_publ_author_name
'Najafi, Ezzatollah'
'Amini, Mostafa M.'
'Ng, Seik Weng'

_publ_section_title
;
 Bis(\m-<i>N</i>-nitroso-<i>N</i>-phenylhydroxylaminato)-\k^3^<i>O</i>,<i>O</i>':<i>O</i>';\k^3^<i>O</i>':<i>O</i>,<i>O</i>'-bis[(<i>N</i>-nitroso-<i>N</i>-phenylhydroxylaminato-\k^2^<i>O</i>,<i>O</i>')lead(II)]
;
_journal_coeditor_code BT5480
_journal_issue 3
_journal_name_full 'Acta Crystallographica Section E'
_journal_page_first m377
_journal_paper_doi 10.1107/S1600536811006775
_journal_volume 67
_journal_year 2011
_chemical_formula_iupac '[Pb2 (C6 H5 N2 O2)4]'
_chemical_formula_moiety 'C24 H20 N8 O8 Pb2'
_chemical_formula_sum 'C24 H20 N8 O8 Pb2'
_chemical_formula_weight 962.86
_chemical_name_systematic
;
Bis(\m-<i>N</i>-nitroso-<i>N</i>-phenylhydroxylaminato)-
\k^3^<i>O</i>,<i>O</i>':<i>O</i>';\k^3^<i>O</i>':<i>O</i>,<i>O</i>'-
bis[(<i>N</i>-nitroso-<i>N</i>-phenylhydroxylaminato-
\k^2^<i>O</i>,<i>O</i>')lead(II)]
;
_space_group_IT_number 2
_symmetry_cell_setting triclinic
_symmetry_space_group_name_Hall '-P 1'
_symmetry_space_group_name_H-M 'P -1'
_atom_sites_solution_hydrogens geom
_atom_sites_solution_primary direct
_atom_sites_solution_secondary difmap
_audit_creation_method SHELXL-97
_cell_angle_alpha 82.4590(10)
_cell_angle_beta 79.2800(10)
_cell_angle_gamma 67.3690(10)
_cell_formula_units_Z 2
_cell_length_a 9.6149(5)
_cell_length_b 11.5340(6)
_cell_length_c 13.2724(7)
_cell_measurement_reflns_used 9907
_cell_measurement_temperature 100(2)
_cell_measurement_theta_max 28.3
_cell_measurement_theta_min 2.4
_cell_volume 1331.95(12)
_computing_cell_refinement 'SAINT (Bruker, 2009)'
_computing_data_collection 'APEX2 (Bruker, 2009)'
_computing_data_reduction 'SAINT (Bruker, 2009)'
_computing_molecular_graphics 'X-SEED (Barbour, 2001)'
_computing_publication_material 'publCIF (Westrip, 2010)'
_computing_structure_refinement 'SHELXL97 (Sheldrick, 2008)'
_computing_structure_solution 'SHELXS97 (Sheldrick, 2008)'
_diffrn_ambient_temperature 100(2)
_diffrn_measured_fraction_theta_full 0.994
_diffrn_measured_fraction_theta_max 0.994
_diffrn_measurement_device_type 'Bruker SMART APEX'
_diffrn_measurement_method \w
_diffrn_radiation_monochromator graphite
_diffrn_radiation_source 'fine-focus sealed tube'
_diffrn_radiation_type MoK\a
_diffrn_radiation_wavelength 0.71073
_diffrn_reflns_av_R_equivalents 0.0362
_diffrn_reflns_av_sigmaI/netI 0.0406
_diffrn_reflns_limit_h_max 12
_diffrn_reflns_limit_h_min -12
_diffrn_reflns_limit_k_max 14
_diffrn_reflns_limit_k_min -14
_diffrn_reflns_limit_l_max 17
_diffrn_reflns_limit_l_min -17
_diffrn_reflns_number 16878
_diffrn_reflns_theta_full 27.50
_diffrn_reflns_theta_max 27.50
_diffrn_reflns_theta_min 2.32
_diffrn_standards_decay_% 0
_diffrn_standards_interval_count 0
_diffrn_standards_interval_time 0
_diffrn_standards_number 0
_exptl_absorpt_coefficient_mu 12.689
_exptl_absorpt_correction_T_max 0.2519
_exptl_absorpt_correction_T_min 0.1152
_exptl_absorpt_correction_type multi-scan
_exptl_absorpt_process_details '(SADABS; Sheldrick, 1996)'
_exptl_crystal_colour Brown
_exptl_crystal_density_diffrn 2.401
_exptl_crystal_density_method 'not measured'
_exptl_crystal_description Prism
_exptl_crystal_F_000 896
_exptl_crystal_size_max 0.30
_exptl_crystal_size_mid 0.15
_exptl_crystal_size_min 0.15
_refine_diff_density_max 1.736
_refine_diff_density_min -2.236
_refine_ls_extinction_method none
_refine_ls_goodness_of_fit_ref 1.060
_refine_ls_hydrogen_treatment constr
_refine_ls_matrix_type full
_refine_ls_number_parameters 379
_refine_ls_number_reflns 6094
_refine_ls_number_restraints 0
_refine_ls_restrained_S_all 1.060
_refine_ls_R_factor_all 0.0303
_refine_ls_R_factor_gt 0.0260
_refine_ls_shift/su_max 0.001
_refine_ls_shift/su_mean 0.001
_refine_ls_structure_factor_coef Fsqd
_refine_ls_weighting_details 'calc w=1/[\s^2^(Fo^2^)+(0.0339P)^2^+2.8506P] where P=(Fo^2^+2Fc^2^)/3'
_refine_ls_weighting_scheme calc
_refine_ls_wR_factor_gt 0.0685
_refine_ls_wR_factor_ref 0.0706
_reflns_number_gt 5444
_reflns_number_total 6094
_reflns_threshold_expression I>2\s(I)
_cod_data_source_file bt5480.cif
_cod_data_source_block I
_cod_database_code 2229338
_cod_database_fobs_code 2229338

loop_
_symmetry_equiv_pos_as_xyz
'x, y, z'
'-x, -y, -z'

loop_
_atom_site_type_symbol
_atom_site_label
_atom_site_fract_x
_atom_site_fract_y
_atom_site_fract_z
_atom_site_U_iso_or_equiv
_atom_site_adp_type
_atom_site_calc_flag
_atom_site_refinement_flags
_atom_site_occupancy
_atom_site_disorder_assembly
_atom_site_disorder_group
Pb Pb1 0.634932(18) 0.462439(15) 0.364998(12) 0.00867(6) Uani d . 1 . .
Pb Pb2 0.819969(18) 0.523384(15) 0.612158(13) 0.01006(6) Uani d . 1 . .
O O1 0.6060(4) 0.6161(3) 0.4843(2) 0.0123(7) Uani d . 1 . .
O O2 0.5388(4) 0.6773(3) 0.3020(2) 0.0121(7) Uani d . 1 . .
O O3 0.8865(4) 0.4622(3) 0.3460(3) 0.0151(7) Uani d . 1 . .
O O4 0.7942(4) 0.3974(3) 0.2021(3) 0.0120(7) Uani d . 1 . .
O O5 0.7358(4) 0.3785(3) 0.5523(3) 0.0143(7) Uani d . 1 . .
O O6 1.0141(4) 0.3240(3) 0.5670(3) 0.0134(7) Uani d . 1 . .
O O7 0.5918(4) 0.5665(3) 0.7423(3) 0.0163(7) Uani d . 1 . .
O O8 0.8387(4) 0.3773(3) 0.7572(3) 0.0131(7) Uani d . 1 . .
N N1 0.5102(4) 0.7608(4) 0.3685(3) 0.0105(8) Uani d . 1 . .
N N2 0.5430(5) 0.7366(4) 0.4610(3) 0.0135(8) Uani d . 1 . .
N N3 0.9326(4) 0.3966(4) 0.1922(3) 0.0083(7) Uani d . 1 . .
N N4 0.9843(5) 0.4281(4) 0.2626(3) 0.0125(8) Uani d . 1 . .
N N5 0.9547(5) 0.2375(4) 0.5810(3) 0.0113(8) Uani d . 1 . .
N N6 0.8147(4) 0.2585(4) 0.5742(3) 0.0124(8) Uani d . 1 . .
N N7 0.7129(4) 0.3892(4) 0.8210(3) 0.0108(8) Uani d . 1 . .
N N8 0.5862(5) 0.4818(4) 0.8174(3) 0.0160(9) Uani d . 1 . .
C C1 0.4389(5) 0.8924(4) 0.3363(4) 0.0100(9) Uani d . 1 . .
C C2 0.3808(5) 0.9821(5) 0.4097(4) 0.0135(9) Uani d . 1 . .
H H2 0.3868 0.9575 0.4804 0.016 Uiso calc R 1 . .
C C3 0.3142(6) 1.1081(5) 0.3774(4) 0.0155(10) Uani d . 1 . .
H H3 0.2736 1.1703 0.4264 0.019 Uiso calc R 1 . .
C C4 0.3064(6) 1.1439(5) 0.2730(4) 0.0160(10) Uani d . 1 . .
H H4 0.2630 1.2304 0.2509 0.019 Uiso calc R 1 . .
C C5 0.3626(6) 1.0524(5) 0.2020(4) 0.0154(10) Uani d . 1 . .
H H5 0.3563 1.0766 0.1313 0.018 Uiso calc R 1 . .
C C6 0.4280(5) 0.9255(4) 0.2332(4) 0.0116(9) Uani d . 1 . .
H H6 0.4644 0.8630 0.1846 0.014 Uiso calc R 1 . .
C C7 1.0322(5) 0.3611(4) 0.0962(3) 0.0093(9) Uani d . 1 . .
C C8 1.1523(5) 0.4028(5) 0.0675(4) 0.0142(10) Uani d . 1 . .
H H8 1.1735 0.4506 0.1116 0.017 Uiso calc R 1 . .
C C9 1.2405(6) 0.3726(5) -0.0276(4) 0.0208(11) Uani d . 1 . .
H H9 1.3242 0.3991 -0.0488 0.025 Uiso calc R 1 . .
C C10 1.2081(6) 0.3047(5) -0.0917(4) 0.0173(10) Uani d . 1 . .
H H10 1.2680 0.2866 -0.1573 0.021 Uiso calc R 1 . .
C C11 1.0883(6) 0.2625(5) -0.0609(4) 0.0179(10) Uani d . 1 . .
H H11 1.0678 0.2140 -0.1047 0.021 Uiso calc R 1 . .
C C12 0.9989(5) 0.2915(4) 0.0341(4) 0.0130(9) Uani d . 1 . .
H H12 0.9163 0.2638 0.0558 0.016 Uiso calc R 1 . .
C C13 1.0454(5) 0.1123(4) 0.6183(4) 0.0114(9) Uani d . 1 . .
C C14 0.9955(6) 0.0140(5) 0.6234(4) 0.0156(10) Uani d . 1 . .
H H14 0.9035 0.0261 0.5994 0.019 Uiso calc R 1 . .
C C15 1.0836(6) -0.1037(5) 0.6649(4) 0.0160(10) Uani d . 1 . .
H H15 1.0517 -0.1728 0.6689 0.019 Uiso calc R 1 . .
C C16 1.2180(6) -0.1200(5) 0.7002(4) 0.0164(10) Uani d . 1 . .
H H16 1.2769 -0.2001 0.7287 0.020 Uiso calc R 1 . .
C C17 1.2661(6) -0.0205(5) 0.6942(4) 0.0147(10) Uani d . 1 . .
H H17 1.3585 -0.0326 0.7179 0.018 Uiso calc R 1 . .
C C18 1.1794(5) 0.0983(5) 0.6533(4) 0.0123(9) Uani d . 1 . .
H H18 1.2110 0.1675 0.6495 0.015 Uiso calc R 1 . .
C C19 0.7167(5) 0.2865(4) 0.8969(4) 0.0102(9) Uani d . 1 . .
C C20 0.6247(6) 0.3103(5) 0.9917(4) 0.0151(10) Uani d . 1 . .
H H20 0.5615 0.3939 1.0083 0.018 Uiso calc R 1 . .
C C21 0.6273(6) 0.2085(5) 1.0620(4) 0.0191(11) Uani d . 1 . .
H H21 0.5645 0.2225 1.1270 0.023 Uiso calc R 1 . .
C C22 0.7215(6) 0.0868(5) 1.0372(4) 0.0217(11) Uani d . 1 . .
H H22 0.7216 0.0175 1.0847 0.026 Uiso calc R 1 . .
C C23 0.8148(6) 0.0666(5) 0.9434(4) 0.0180(10) Uani d . 1 . .
H H23 0.8806 -0.0166 0.9275 0.022 Uiso calc R 1 . .
C C24 0.8139(6) 0.1657(5) 0.8724(4) 0.0151(10) Uani d . 1 . .
H H24 0.8785 0.1515 0.8081 0.018 Uiso calc R 1 . .

loop_
_atom_site_aniso_label
_atom_site_aniso_U_11
_atom_site_aniso_U_22
_atom_site_aniso_U_33
_atom_site_aniso_U_12
_atom_site_aniso_U_13
_atom_site_aniso_U_23
Pb1 0.00879(9) 0.01181(9) 0.00641(9) -0.00508(7) -0.00091(6) -0.00028(6)
Pb2 0.01043(9) 0.01290(10) 0.00908(10) -0.00683(7) -0.00345(7) 0.00231(7)
O1 0.0151(17) 0.0133(16) 0.0089(16) -0.0059(14) -0.0030(13) 0.0017(13)
O2 0.0169(17) 0.0132(16) 0.0069(15) -0.0060(13) -0.0007(13) -0.0032(13)
O3 0.0140(17) 0.0257(19) 0.0091(16) -0.0100(15) -0.0017(13) -0.0051(14)
O4 0.0080(15) 0.0203(17) 0.0103(16) -0.0077(13) -0.0027(12) -0.0005(13)
O5 0.0142(17) 0.0167(17) 0.0143(17) -0.0077(14) -0.0058(14) 0.0022(14)
O6 0.0122(16) 0.0150(16) 0.0155(17) -0.0084(13) -0.0013(13) 0.0009(13)
O7 0.0172(18) 0.0186(18) 0.0096(17) -0.0051(14) 0.0011(14) 0.0016(14)
O8 0.0081(15) 0.0190(17) 0.0104(16) -0.0053(13) 0.0017(12) 0.0015(13)
N1 0.0095(18) 0.0153(19) 0.0080(19) -0.0064(16) -0.0009(15) -0.0004(15)
N2 0.013(2) 0.014(2) 0.013(2) -0.0046(16) -0.0042(16) 0.0004(16)
N3 0.0049(17) 0.0130(18) 0.0070(18) -0.0045(15) 0.0010(14) 0.0004(15)
N4 0.0120(19) 0.022(2) 0.0062(19) -0.0099(17) -0.0033(15) 0.0020(16)
N5 0.0138(19) 0.016(2) 0.0060(18) -0.0087(16) -0.0020(15) 0.0022(15)
N6 0.0101(19) 0.015(2) 0.014(2) -0.0058(16) -0.0024(15) -0.0025(16)
N7 0.0113(19) 0.0161(19) 0.0047(18) -0.0047(16) -0.0021(14) 0.0000(15)
N8 0.019(2) 0.019(2) 0.0083(19) -0.0047(17) -0.0031(16) 0.0006(16)
C1 0.007(2) 0.013(2) 0.011(2) -0.0056(17) -0.0005(17) 0.0002(17)
C2 0.012(2) 0.019(2) 0.010(2) -0.0079(19) 0.0031(18) -0.0032(18)
C3 0.014(2) 0.017(2) 0.016(2) -0.0059(19) -0.0004(19) -0.006(2)
C4 0.014(2) 0.015(2) 0.022(3) -0.0094(19) -0.008(2) 0.006(2)
C5 0.017(2) 0.022(3) 0.009(2) -0.008(2) -0.0055(18) 0.0035(19)
C6 0.011(2) 0.013(2) 0.012(2) -0.0057(18) -0.0021(18) -0.0023(18)
C7 0.010(2) 0.008(2) 0.007(2) -0.0012(17) 0.0019(17) -0.0004(16)
C8 0.010(2) 0.018(2) 0.016(2) -0.0072(19) -0.0045(18) 0.0034(19)
C9 0.010(2) 0.027(3) 0.024(3) -0.008(2) -0.004(2) 0.008(2)
C10 0.015(2) 0.018(2) 0.014(2) -0.003(2) 0.0000(19) 0.001(2)
C11 0.013(2) 0.022(3) 0.017(3) -0.003(2) -0.0014(19) -0.004(2)
C12 0.010(2) 0.016(2) 0.014(2) -0.0075(18) 0.0027(18) 0.0010(18)
C13 0.011(2) 0.013(2) 0.008(2) -0.0029(18) 0.0016(17) -0.0024(17)
C14 0.015(2) 0.022(3) 0.012(2) -0.008(2) -0.0017(19) -0.0048(19)
C15 0.019(2) 0.017(2) 0.017(2) -0.011(2) -0.003(2) -0.0024(19)
C16 0.014(2) 0.021(3) 0.015(2) -0.008(2) -0.0030(19) 0.001(2)
C17 0.013(2) 0.024(3) 0.010(2) -0.010(2) -0.0018(18) 0.0005(19)
C18 0.010(2) 0.019(2) 0.012(2) -0.0111(19) 0.0003(18) -0.0008(19)
C19 0.011(2) 0.016(2) 0.008(2) -0.0091(18) -0.0026(17) -0.0006(18)
C20 0.015(2) 0.022(3) 0.009(2) -0.008(2) -0.0026(18) -0.0011(19)
C21 0.013(2) 0.029(3) 0.015(3) -0.010(2) 0.0030(19) 0.003(2)
C22 0.028(3) 0.019(3) 0.021(3) -0.015(2) -0.006(2) 0.008(2)
C23 0.024(3) 0.014(2) 0.017(3) -0.007(2) -0.003(2) -0.0024(19)
C24 0.017(2) 0.021(2) 0.010(2) -0.010(2) -0.0013(19) -0.0040(19)

loop_
_atom_type_symbol
_atom_type_description
_atom_type_scat_dispersion_real
_atom_type_scat_dispersion_imag
_atom_type_scat_source
C C 0.0033 0.0016 'International Tables Vol C Tables 4.2.6.8 and 6.1.1.4'
H H 0.0000 0.0000 'International Tables Vol C Tables 4.2.6.8 and 6.1.1.4'
O O 0.0106 0.0060 'International Tables Vol C Tables 4.2.6.8 and 6.1.1.4'
N N 0.0061 0.0033 'International Tables Vol C Tables 4.2.6.8 and 6.1.1.4'
Pb Pb -3.3944 10.1111 'International Tables Vol C Tables 4.2.6.8 and 6.1.1.4'

loop_
_geom_angle_atom_site_label_1
_geom_angle_atom_site_label_2
_geom_angle_atom_site_label_3
_geom_angle_site_symmetry_1
_geom_angle_site_symmetry_3
_geom_angle
_geom_angle_publ_flag
O2 Pb1 O3 . . 91.40(12) ?
O2 Pb1 O4 . . 92.26(11) ?
O3 Pb1 O4 . . 64.06(11) ?
O2 Pb1 O1 . . 64.21(11) ?
O3 Pb1 O1 . . 77.66(11) ?
O4 Pb1 O1 . . 134.66(11) ?
O2 Pb1 O5 . . 125.02(11) ?
O3 Pb1 O5 . . 72.98(11) ?
O4 Pb1 O5 . . 123.21(10) ?
O1 Pb1 O5 . . 61.03(10) ?
O8 Pb2 O5 . . 79.95(12) ?
O8 Pb2 O6 . . 70.65(11) ?
O5 Pb2 O6 . . 64.08(11) ?
O8 Pb2 O7 . . 63.85(11) ?
O5 Pb2 O7 . . 85.48(12) ?
O6 Pb2 O7 . . 128.79(11) ?
O8 Pb2 O1 . . 130.44(11) ?
O5 Pb2 O1 . . 62.13(11) ?
O6 Pb2 O1 . . 113.71(11) ?
O7 Pb2 O1 . . 81.54(11) ?
N2 O1 Pb1 . . 121.0(3) ?
N2 O1 Pb2 . . 121.7(3) ?
Pb1 O1 Pb2 . . 111.54(12) ?
N1 O2 Pb1 . . 116.1(3) ?
N4 O3 Pb1 . . 122.2(3) ?
N3 O4 Pb1 . . 115.8(3) ?
N6 O5 Pb2 . . 115.1(3) ?
N6 O5 Pb1 . . 121.7(3) ?
Pb2 O5 Pb1 . . 111.59(12) ?
N5 O6 Pb2 . . 109.6(3) ?
N8 O7 Pb2 . . 119.6(3) ?
N7 O8 Pb2 . . 117.1(3) ?
N2 N1 O2 . . 125.6(4) ?
N2 N1 C1 . . 116.3(4) ?
O2 N1 C1 . . 118.0(4) ?
N1 N2 O1 . . 112.5(4) ?
N4 N3 O4 . . 123.6(4) ?
N4 N3 C7 . . 117.9(4) ?
O4 N3 C7 . . 118.5(4) ?
N3 N4 O3 . . 114.4(4) ?
N6 N5 O6 . . 124.4(4) ?
N6 N5 C13 . . 116.9(4) ?
O6 N5 C13 . . 118.3(4) ?
N5 N6 O5 . . 112.6(4) ?
N8 N7 O8 . . 124.7(4) ?
N8 N7 C19 . . 118.0(4) ?
O8 N7 C19 . . 117.1(4) ?
N7 N8 O7 . . 113.5(4) ?
C6 C1 C2 . . 121.7(4) ?
C6 C1 N1 . . 118.8(4) ?
C2 C1 N1 . . 119.5(4) ?
C3 C2 C1 . . 118.8(5) ?
C3 C2 H2 . . 120.6 ?
C1 C2 H2 . . 120.6 ?
C2 C3 C4 . . 120.4(5) ?
C2 C3 H3 . . 119.8 ?
C4 C3 H3 . . 119.8 ?
C5 C4 C3 . . 119.6(5) ?
C5 C4 H4 . . 120.2 ?
C3 C4 H4 . . 120.2 ?
C4 C5 C6 . . 120.8(4) ?
C4 C5 H5 . . 119.6 ?
C6 C5 H5 . . 119.6 ?
C1 C6 C5 . . 118.7(4) ?
C1 C6 H6 . . 120.6 ?
C5 C6 H6 . . 120.6 ?
C12 C7 C8 . . 122.4(4) ?
C12 C7 N3 . . 118.0(4) ?
C8 C7 N3 . . 119.5(4) ?
C9 C8 C7 . . 117.9(5) ?
C9 C8 H8 . . 121.0 ?
C7 C8 H8 . . 121.0 ?
C10 C9 C8 . . 120.8(5) ?
C10 C9 H9 . . 119.6 ?
C8 C9 H9 . . 119.6 ?
C9 C10 C11 . . 120.4(5) ?
C9 C10 H10 . . 119.8 ?
C11 C10 H10 . . 119.8 ?
C12 C11 C10 . . 119.7(5) ?
C12 C11 H11 . . 120.1 ?
C10 C11 H11 . . 120.1 ?
C7 C12 C11 . . 118.8(4) ?
C7 C12 H12 . . 120.6 ?
C11 C12 H12 . . 120.6 ?
C14 C13 C18 . . 122.3(5) ?
C14 C13 N5 . . 120.7(4) ?
C18 C13 N5 . . 116.9(4) ?
C13 C14 C15 . . 118.5(5) ?
C13 C14 H14 . . 120.8 ?
C15 C14 H14 . . 120.8 ?
C16 C15 C14 . . 120.2(5) ?
C16 C15 H15 . . 119.9 ?
C14 C15 H15 . . 119.9 ?
C17 C16 C15 . . 120.4(5) ?
C17 C16 H16 . . 119.8 ?
C15 C16 H16 . . 119.8 ?
C16 C17 C18 . . 120.2(5) ?
C16 C17 H17 . . 119.9 ?
C18 C17 H17 . . 119.9 ?
C13 C18 C17 . . 118.3(5) ?
C13 C18 H18 . . 120.9 ?
C17 C18 H18 . . 120.9 ?
C24 C19 C20 . . 121.8(5) ?
C24 C19 N7 . . 118.3(4) ?
C20 C19 N7 . . 119.9(4) ?
C19 C20 C21 . . 118.5(5) ?
C19 C20 H20 . . 120.8 ?
C21 C20 H20 . . 120.8 ?
C22 C21 C20 . . 120.2(5) ?
C22 C21 H21 . . 119.9 ?
C20 C21 H21 . . 119.9 ?
C23 C22 C21 . . 119.9(5) ?
C23 C22 H22 . . 120.0 ?
C21 C22 H22 . . 120.0 ?
C24 C23 C22 . . 121.0(5) ?
C24 C23 H23 . . 119.5 ?
C22 C23 H23 . . 119.5 ?
C23 C24 C19 . . 118.6(5) ?
C23 C24 H24 . . 120.7 ?
C19 C24 H24 . . 120.7 ?

loop_
_geom_bond_atom_site_label_1
_geom_bond_atom_site_label_2
_geom_bond_site_symmetry_2
_geom_bond_distance
_geom_bond_publ_flag
Pb1 O2 . 2.382(3) ?
Pb1 O3 . 2.384(3) ?
Pb1 O4 . 2.427(3) ?
Pb1 O1 . 2.433(3) ?
Pb1 O5 . 2.757(3) ?
Pb2 O8 . 2.371(3) ?
Pb2 O5 . 2.389(3) ?
Pb2 O6 . 2.403(3) ?
Pb2 O7 . 2.453(3) ?
Pb2 O1 . 2.718(3) ?
O1 N2 . 1.305(5) ?
O2 N1 . 1.309(5) ?
O3 N4 . 1.307(5) ?
O4 N3 . 1.310(5) ?
O5 N6 . 1.320(5) ?
O6 N5 . 1.307(5) ?
O7 N8 . 1.311(5) ?
O8 N7 . 1.312(5) ?
N1 N2 . 1.293(6) ?
N1 C1 . 1.447(6) ?
N3 N4 . 1.286(6) ?
N3 C7 . 1.445(6) ?
N5 N6 . 1.291(6) ?
N5 C13 . 1.447(6) ?
N7 N8 . 1.278(6) ?
N7 C19 . 1.444(6) ?
C1 C6 . 1.383(7) ?
C1 C2 . 1.396(7) ?
C2 C3 . 1.388(7) ?
C2 H2 . 0.9500 ?
C3 C4 . 1.400(7) ?
C3 H3 . 0.9500 ?
C4 C5 . 1.388(7) ?
C4 H4 . 0.9500 ?
C5 C6 . 1.392(7) ?
C5 H5 . 0.9500 ?
C6 H6 . 0.9500 ?
C7 C12 . 1.378(7) ?
C7 C8 . 1.388(7) ?
C8 C9 . 1.387(7) ?
C8 H8 . 0.9500 ?
C9 C10 . 1.376(8) ?
C9 H9 . 0.9500 ?
C10 C11 . 1.392(7) ?
C10 H10 . 0.9500 ?
C11 C12 . 1.387(7) ?
C11 H11 . 0.9500 ?
C12 H12 . 0.9500 ?
C13 C14 . 1.380(7) ?
C13 C18 . 1.394(7) ?
C14 C15 . 1.399(7) ?
C14 H14 . 0.9500 ?
C15 C16 . 1.393(7) ?
C15 H15 . 0.9500 ?
C16 C17 . 1.382(7) ?
C16 H16 . 0.9500 ?
C17 C18 . 1.400(7) ?
C17 H17 . 0.9500 ?
C18 H18 . 0.9500 ?
C19 C24 . 1.387(7) ?
C19 C20 . 1.390(7) ?
C20 C21 . 1.396(7) ?
C20 H20 . 0.9500 ?
C21 C22 . 1.390(8) ?
C21 H21 . 0.9500 ?
C22 C23 . 1.382(8) ?
C22 H22 . 0.9500 ?
C23 C24 . 1.381(7) ?
C23 H23 . 0.9500 ?
C24 H24 . 0.9500 ?

loop_
_geom_torsion_atom_site_label_1
_geom_torsion_atom_site_label_2
_geom_torsion_atom_site_label_3
_geom_torsion_atom_site_label_4
_geom_torsion_site_symmetry_1
_geom_torsion_site_symmetry_2
_geom_torsion_site_symmetry_3
_geom_torsion_site_symmetry_4
_geom_torsion
_geom_torsion_publ_flag
O2 Pb1 O1 N2 . . . . 5.5(3) ?
O3 Pb1 O1 N2 . . . . 103.2(3) ?
O4 Pb1 O1 N2 . . . . 71.0(4) ?
O5 Pb1 O1 N2 . . . . -179.6(3) ?
O2 Pb1 O1 Pb2 . . . . -148.12(16) ?
O3 Pb1 O1 Pb2 . . . . -50.45(13) ?
O4 Pb1 O1 Pb2 . . . . -82.70(17) ?
O5 Pb1 O1 Pb2 . . . . 26.76(11) ?
O8 Pb2 O1 N2 . . . . 130.8(3) ?
O5 Pb2 O1 N2 . . . . 175.6(3) ?
O6 Pb2 O1 N2 . . . . -145.0(3) ?
O7 Pb2 O1 N2 . . . . 86.3(3) ?
O8 Pb2 O1 Pb1 . . . . -75.71(17) ?
O5 Pb2 O1 Pb1 . . . . -30.95(12) ?
O6 Pb2 O1 Pb1 . . . . 8.49(16) ?
O7 Pb2 O1 Pb1 . . . . -120.29(14) ?
O3 Pb1 O2 N1 . . . . -81.4(3) ?
O4 Pb1 O2 N1 . . . . -145.5(3) ?
O1 Pb1 O2 N1 . . . . -5.8(3) ?
O5 Pb1 O2 N1 . . . . -11.3(3) ?
O2 Pb1 O3 N4 . . . . -92.5(3) ?
O4 Pb1 O3 N4 . . . . -0.7(3) ?
O1 Pb1 O3 N4 . . . . -155.7(3) ?
O5 Pb1 O3 N4 . . . . 141.1(4) ?
O2 Pb1 O4 N3 . . . . 90.9(3) ?
O3 Pb1 O4 N3 . . . . 0.4(3) ?
O1 Pb1 O4 N3 . . . . 35.8(3) ?
O5 Pb1 O4 N3 . . . . -44.6(3) ?
O8 Pb2 O5 N6 . . . . -42.0(3) ?
O6 Pb2 O5 N6 . . . . 31.3(3) ?
O7 Pb2 O5 N6 . . . . -106.2(3) ?
O1 Pb2 O5 N6 . . . . 171.0(3) ?
O8 Pb2 O5 Pb1 . . . . 174.02(15) ?
O6 Pb2 O5 Pb1 . . . . -112.72(16) ?
O7 Pb2 O5 Pb1 . . . . 109.80(14) ?
O1 Pb2 O5 Pb1 . . . . 26.99(11) ?
O2 Pb1 O5 N6 . . . . -166.4(3) ?
O3 Pb1 O5 N6 . . . . -87.0(3) ?
O4 Pb1 O5 N6 . . . . -45.4(3) ?
O1 Pb1 O5 N6 . . . . -172.1(3) ?
O2 Pb1 O5 Pb2 . . . . -25.19(19) ?
O3 Pb1 O5 Pb2 . . . . 54.25(14) ?
O4 Pb1 O5 Pb2 . . . . 95.90(15) ?
O1 Pb1 O5 Pb2 . . . . -30.82(12) ?
O8 Pb2 O6 N5 . . . . 59.4(3) ?
O5 Pb2 O6 N5 . . . . -28.6(3) ?
O7 Pb2 O6 N5 . . . . 31.2(3) ?
O1 Pb2 O6 N5 . . . . -67.2(3) ?
O8 Pb2 O7 N8 . . . . -9.1(3) ?
O5 Pb2 O7 N8 . . . . 71.9(3) ?
O6 Pb2 O7 N8 . . . . 20.7(4) ?
O1 Pb2 O7 N8 . . . . 134.4(3) ?
O5 Pb2 O8 N7 . . . . -81.3(3) ?
O6 Pb2 O8 N7 . . . . -147.2(3) ?
O7 Pb2 O8 N7 . . . . 8.6(3) ?
O1 Pb2 O8 N7 . . . . -42.1(3) ?
Pb1 O2 N1 N2 . . . . 6.9(5) ?
Pb1 O2 N1 C1 . . . . -174.5(3) ?
O2 N1 N2 O1 . . . . -1.9(6) ?
C1 N1 N2 O1 . . . . 179.6(4) ?
Pb1 O1 N2 N1 . . . . -4.3(5) ?
Pb2 O1 N2 N1 . . . . 146.7(3) ?
Pb1 O4 N3 N4 . . . . -0.2(5) ?
Pb1 O4 N3 C7 . . . . -178.8(3) ?
O4 N3 N4 O3 . . . . -0.4(6) ?
C7 N3 N4 O3 . . . . 178.2(4) ?
Pb1 O3 N4 N3 . . . . 0.8(5) ?
Pb2 O6 N5 N6 . . . . 28.7(5) ?
Pb2 O6 N5 C13 . . . . -143.8(3) ?
O6 N5 N6 O5 . . . . -0.8(6) ?
C13 N5 N6 O5 . . . . 171.8(4) ?
Pb2 O5 N6 N5 . . . . -29.0(4) ?
Pb1 O5 N6 N5 . . . . 111.0(4) ?
Pb2 O8 N7 N8 . . . . -8.9(6) ?
Pb2 O8 N7 C19 . . . . 167.6(3) ?
O8 N7 N8 O7 . . . . 0.3(7) ?
C19 N7 N8 O7 . . . . -176.1(4) ?
Pb2 O7 N8 N7 . . . . 8.3(5) ?
N2 N1 C1 C6 . . . . 167.7(4) ?
O2 N1 C1 C6 . . . . -11.0(6) ?
N2 N1 C1 C2 . . . . -13.4(6) ?
O2 N1 C1 C2 . . . . 168.0(4) ?
C6 C1 C2 C3 . . . . -1.7(7) ?
N1 C1 C2 C3 . . . . 179.3(4) ?
C1 C2 C3 C4 . . . . -0.4(7) ?
C2 C3 C4 C5 . . . . 1.6(7) ?
C3 C4 C5 C6 . . . . -0.7(7) ?
C2 C1 C6 C5 . . . . 2.6(7) ?
N1 C1 C6 C5 . . . . -178.5(4) ?
C4 C5 C6 C1 . . . . -1.3(7) ?
N4 N3 C7 C12 . . . . 160.2(4) ?
O4 N3 C7 C12 . . . . -21.1(6) ?
N4 N3 C7 C8 . . . . -22.9(6) ?
O4 N3 C7 C8 . . . . 155.8(4) ?
C12 C7 C8 C9 . . . . 0.2(7) ?
N3 C7 C8 C9 . . . . -176.6(4) ?
C7 C8 C9 C10 . . . . 0.8(7) ?
C8 C9 C10 C11 . . . . -1.6(8) ?
C9 C10 C11 C12 . . . . 1.4(8) ?
C8 C7 C12 C11 . . . . -0.3(7) ?
N3 C7 C12 C11 . . . . 176.5(4) ?
C10 C11 C12 C7 . . . . -0.5(7) ?
N6 N5 C13 C14 . . . . 14.3(6) ?
O6 N5 C13 C14 . . . . -172.6(4) ?
N6 N5 C13 C18 . . . . -162.4(4) ?
O6 N5 C13 C18 . . . . 10.7(6) ?
C18 C13 C14 C15 . . . . -0.3(7) ?
N5 C13 C14 C15 . . . . -176.8(4) ?
C13 C14 C15 C16 . . . . 0.2(7) ?
C14 C15 C16 C17 . . . . -0.4(8) ?
C15 C16 C17 C18 . . . . 0.6(7) ?
C14 C13 C18 C17 . . . . 0.5(7) ?
N5 C13 C18 C17 . . . . 177.1(4) ?
C16 C17 C18 C13 . . . . -0.7(7) ?
N8 N7 C19 C24 . . . . 146.6(5) ?
O8 N7 C19 C24 . . . . -30.1(6) ?
N8 N7 C19 C20 . . . . -33.5(6) ?
O8 N7 C19 C20 . . . . 149.8(4) ?
C24 C19 C20 C21 . . . . -2.3(7) ?
N7 C19 C20 C21 . . . . 177.8(4) ?
C19 C20 C21 C22 . . . . 0.6(8) ?
C20 C21 C22 C23 . . . . 1.2(8) ?
C21 C22 C23 C24 . . . . -1.4(8) ?
C22 C23 C24 C19 . . . . -0.2(8) ?
C20 C19 C24 C23 . . . . 2.1(7) ?
N7 C19 C24 C23 . . . . -178.1(4) ?
